data_4323972
loop_
_publ_author_name
'Igor V. Kourkine'
'Stanislav V. Maslennikov'
'Robert Ditchfield'
'David S. Glueck'
'Glenn P. A. Yap'
'Louise M. Liable-Sands'
'Arnold L. Rheingold'

_publ_section_title
;
 Metal Complexes of Mesitylphosphine: Synthesis, Structure, and
 Spectroscopy
;
_journal_name_full 'Inorganic Chemistry'
_journal_page_first 6708
_journal_page_last 6716
_journal_paper_doi 10.1021/ic960529q
_journal_volume 35
_journal_year 1996
_chemical_formula_sum 'C50 H52 Ni P4'
_chemical_formula_weight 835.51
_chemical_name_systematic
;
 ?
;
_space_group_IT_number 2
_symmetry_cell_setting triclinic
_symmetry_space_group_name_Hall '-P 1'
_symmetry_space_group_name_H-M 'P -1'
_atom_sites_solution_hydrogens geom
_atom_sites_solution_primary direct
_atom_sites_solution_secondary difmap
_audit_creation_method SHELXL
_cell_angle_alpha 102.315(7)
_cell_angle_beta 90.921(9)
_cell_angle_gamma 114.15(1)
_cell_formula_units_Z 2
_cell_length_a 9.587(1)
_cell_length_b 11.528(1)
_cell_length_c 22.194(2)
_cell_measurement_reflns_used 24
_cell_measurement_temperature 293(2)
_cell_measurement_theta_max 12.5
_cell_measurement_theta_min 7.5
_cell_volume 2171.9(4)
_computing_cell_refinement XSCANS
_computing_data_collection XSCANS
_computing_data_reduction XPREP
_computing_molecular_graphics XP
_computing_publication_material XCIF
_computing_structure_refinement 'SHELXL-93 (Sheldrick, 1993)'
_computing_structure_solution 'SHELXS-86 (Sheldrick, 1990)'
_diffrn_ambient_temperature 293(2)
_diffrn_measurement_device 'Siemens P4'
_diffrn_measurement_method omega
_diffrn_radiation_monochromator graphite
_diffrn_radiation_source 'fine-focus sealed tube'
_diffrn_radiation_type MoK\a
_diffrn_radiation_wavelength 0.71073
_diffrn_reflns_av_R_equivalents 0.0252
_diffrn_reflns_av_sigmaI/netI 0.0503
_diffrn_reflns_limit_h_max 10
_diffrn_reflns_limit_h_min -1
_diffrn_reflns_limit_k_max 11
_diffrn_reflns_limit_k_min -11
_diffrn_reflns_limit_l_max 23
_diffrn_reflns_limit_l_min -23
_diffrn_reflns_number 6824
_diffrn_reflns_theta_max 22.50
_diffrn_reflns_theta_min 2.35
_diffrn_standards_decay_% <1
_diffrn_standards_interval_count 197
_diffrn_standards_number 3
_exptl_absorpt_coefficient_mu 0.628
_exptl_absorpt_correction_type none
_exptl_crystal_colour yellow-orange
_exptl_crystal_density_diffrn 1.278
_exptl_crystal_description block
_exptl_crystal_F_000 880
_exptl_crystal_size_max 0.4
_exptl_crystal_size_mid 0.4
_exptl_crystal_size_min 0.35
_refine_diff_density_max 0.334
_refine_diff_density_min -0.263
_refine_diff_density_rms 0.054
_refine_ls_extinction_coef 0.0023(7)
_refine_ls_extinction_expression Fc^*^=kFc[1+0.001xFc^2^\l^3^/sin(2\q)]^-1/4^
_refine_ls_extinction_method SHELXL
_refine_ls_goodness_of_fit_all 1.204
_refine_ls_goodness_of_fit_obs 1.318
_refine_ls_hydrogen_treatment 'idealized contribution'
_refine_ls_matrix_type full
_refine_ls_number_parameters 415
_refine_ls_number_reflns 5596
_refine_ls_number_restraints 2
_refine_ls_restrained_S_all 1.211
_refine_ls_restrained_S_obs 1.318
_refine_ls_R_factor_all 0.0558
_refine_ls_R_factor_obs 0.0414
_refine_ls_shift/esd_max -0.006
_refine_ls_shift/esd_mean 0.000
_refine_ls_structure_factor_coef Fsqd
_refine_ls_weighting_details 'w=1/[\s^2^(Fo^2^)+(0.0500P)^2^+0.0000P] where P=(Fo^2^+2Fc^2^)/3'
_refine_ls_weighting_scheme calc
_refine_ls_wR_factor_all 0.1121
_refine_ls_wR_factor_obs 0.1075
_reflns_number_observed 4416
_reflns_number_total 5611
_reflns_observed_criterion >2sigma(I)
_cod_data_source_file ic960529q_4.cif
_cod_data_source_block glu18
_cod_depositor_comments
;
The following automatic conversions were performed:

'_refine_ls_weighting_scheme' value 'calc
w=1/[\s^2^(Fo^2^)+(0.0500P)^2^+0.0000P] where P=(Fo^2^+2Fc^2^)/3' was
changed to 'calc'. New tag '_refine_ls_weighting_details' was
created. The value of the new tag was set to
'w=1/[\s^2^(Fo^2^)+(0.0500P)^2^+0.0000P] where P=(Fo^2^+2Fc^2^)/3'.

Automatic conversion script
Id: cif_fix_values 3143 2015-03-26 13:38:13Z robertas 
;
_cod_original_cell_volume 2172.0(4)
_cod_database_code 4323972

loop_
_symmetry_equiv_pos_as_xyz
'x, y, z'
'-x, -y, -z'

loop_
_atom_site_aniso_label
_atom_site_aniso_U_11
_atom_site_aniso_U_22
_atom_site_aniso_U_33
_atom_site_aniso_U_23
_atom_site_aniso_U_13
_atom_site_aniso_U_12
Ni 0.0341(3) 0.0431(3) 0.0266(2) 0.0102(2) 0.0034(2) 0.0147(2)
P1 0.0378(6) 0.0406(6) 0.0286(5) 0.0089(4) 0.0020(4) 0.0127(5)
P2 0.0354(5) 0.0423(6) 0.0272(5) 0.0082(4) 0.0016(4) 0.0133(5)
P3 0.0359(6) 0.0441(6) 0.0351(5) 0.0148(4) 0.0047(4) 0.0154(5)
P4 0.0420(6) 0.0757(8) 0.0368(5) 0.0181(5) 0.0076(5) 0.0299(6)
C1 0.035(2) 0.049(2) 0.038(2) 0.015(2) 0.005(2) 0.016(2)
C4 0.035(2) 0.043(2) 0.035(2) 0.010(2) 0.006(2) 0.016(2)
C5 0.041(2) 0.073(3) 0.047(2) 0.015(2) 0.014(2) 0.024(2)
C3 0.041(2) 0.048(2) 0.041(2) 0.011(2) 0.007(2) 0.021(2)
C11 0.061(3) 0.044(2) 0.038(2) 0.009(2) 0.003(2) 0.025(2)
C12 0.103(4) 0.056(3) 0.034(2) 0.008(2) 0.005(2) 0.040(3)
C13 0.101(4) 0.063(3) 0.050(3) -0.005(2) -0.028(3) 0.038(3)
C14 0.061(3) 0.072(3) 0.059(3) -0.002(2) -0.017(3) 0.013(3)
C15 0.055(3) 0.056(3) 0.050(2) 0.002(2) -0.003(2) 0.010(2)
C16 0.044(2) 0.041(2) 0.035(2) 0.006(2) -0.004(2) 0.016(2)
C21 0.102(4) 0.068(3) 0.075(3) 0.028(3) 0.024(3) 0.047(3)
C22 0.130(5) 0.070(4) 0.112(5) 0.041(3) 0.020(4) 0.054(4)
C23 0.090(4) 0.074(4) 0.096(4) 0.050(3) -0.003(3) 0.028(3)
C24 0.075(3) 0.075(3) 0.065(3) 0.041(3) 0.004(3) 0.018(3)
C25 0.054(3) 0.056(3) 0.046(2) 0.021(2) 0.003(2) 0.015(2)
C26 0.040(2) 0.049(2) 0.042(2) 0.015(2) 0.001(2) 0.015(2)
C31 0.054(3) 0.060(3) 0.039(2) 0.013(2) 0.001(2) 0.025(2)
C32 0.057(3) 0.060(3) 0.065(3) 0.015(2) -0.002(2) 0.030(2)
C33 0.050(3) 0.063(3) 0.064(3) 0.032(2) -0.005(2) 0.013(2)
C34 0.059(3) 0.068(3) 0.043(2) 0.025(2) 0.003(2) 0.016(2)
C35 0.054(3) 0.055(2) 0.037(2) 0.015(2) 0.005(2) 0.019(2)
C36 0.034(2) 0.042(2) 0.033(2) 0.010(2) -0.004(2) 0.008(2)
C41 0.042(3) 0.057(3) 0.063(3) 0.014(2) -0.003(2) 0.010(2)
C42 0.044(3) 0.072(3) 0.076(3) 0.019(3) -0.014(2) 0.001(3)
C43 0.063(3) 0.060(3) 0.060(3) 0.007(2) 0.005(3) -0.009(3)
C44 0.070(3) 0.050(3) 0.065(3) -0.003(2) 0.009(3) 0.011(3)
C45 0.052(3) 0.051(3) 0.054(2) 0.004(2) 0.004(2) 0.016(2)
C46 0.037(2) 0.051(2) 0.029(2) 0.013(2) 0.006(2) 0.012(2)
C51 0.053(3) 0.051(3) 0.055(2) 0.014(2) 0.004(2) 0.011(2)
C52 0.061(3) 0.064(3) 0.077(3) 0.007(3) 0.009(3) 0.001(3)
C53 0.074(4) 0.055(3) 0.125(5) 0.035(3) 0.044(3) 0.018(3)
C54 0.078(4) 0.064(3) 0.159(6) 0.059(4) 0.019(4) 0.028(3)
C55 0.059(3) 0.060(3) 0.113(4) 0.044(3) 0.003(3) 0.020(3)
C56 0.046(2) 0.049(2) 0.050(2) 0.019(2) 0.016(2) 0.021(2)
C61 0.040(2) 0.071(3) 0.044(2) 0.024(2) 0.007(2) 0.021(2)
C62 0.064(3) 0.074(3) 0.041(2) 0.023(2) 0.010(2) 0.032(2)
C63 0.077(3) 0.058(3) 0.044(2) 0.013(2) -0.009(2) 0.033(2)
C64 0.052(3) 0.068(3) 0.056(3) 0.011(2) -0.007(2) 0.031(2)
C65 0.042(2) 0.061(3) 0.049(2) 0.017(2) 0.005(2) 0.024(2)
C66 0.041(2) 0.044(2) 0.040(2) 0.017(2) 0.006(2) 0.019(2)
C71 0.042(2) 0.053(2) 0.052(2) 0.016(2) 0.017(2) 0.021(2)
C72 0.052(3) 0.056(3) 0.054(3) 0.026(2) 0.019(2) 0.027(2)
C73 0.054(3) 0.074(3) 0.046(2) 0.025(2) 0.015(2) 0.035(2)
C74 0.058(3) 0.051(2) 0.047(2) 0.009(2) 0.013(2) 0.026(2)
C75 0.050(2) 0.056(3) 0.050(2) 0.022(2) 0.018(2) 0.029(2)
C76 0.038(2) 0.060(3) 0.038(2) 0.016(2) 0.012(2) 0.027(2)
C77 0.078(3) 0.064(3) 0.070(3) 0.010(2) 0.021(3) 0.017(3)
C78 0.104(4) 0.094(4) 0.046(3) 0.025(2) 0.014(3) 0.037(3)
C79 0.084(3) 0.064(3) 0.072(3) 0.031(2) 0.023(3) 0.037(3)

loop_
_atom_site_label
_atom_site_type_symbol
_atom_site_fract_x
_atom_site_fract_y
_atom_site_fract_z
_atom_site_U_iso_or_equiv
_atom_site_thermal_displace_type
_atom_site_occupancy
_atom_site_calc_flag
_atom_site_refinement_flags
_atom_site_disorder_group
Ni Ni -0.06422(5) 0.15280(4) 0.23546(2) 0.0348(2) Uani 1 d . .
P1 P 0.15821(11) 0.31808(9) 0.24607(4) 0.0370(3) Uani 1 d . .
P2 P -0.08098(11) 0.09777(9) 0.13650(4) 0.0361(2) Uani 1 d . .
P3 P 0.02070(11) 0.02179(9) 0.26043(4) 0.0380(3) Uani 1 d . .
P4 P -0.26461(12) 0.15796(11) 0.27525(4) 0.0490(3) Uani 1 d D .
H1 H -0.4109(24) 0.0571(25) 0.2506(15) 0.059 Uiso 1 d D .
H2 H -0.3190(39) 0.2515(27) 0.2683(16) 0.059 Uiso 1 d D .
C1 C 0.2943(4) 0.2501(3) 0.2118(2) 0.0407(9) Uani 1 d . .
H1A H 0.3610(4) 0.3103(3) 0.1891(2) 0.049 Uiso 1 calc R .
H1B H 0.3588(4) 0.2497(3) 0.2458(2) 0.049 Uiso 1 calc R .
C2 C 0.1062(4) 0.0962(3) 0.1152(2) 0.0398(9) Uiso 1 d . .
H2A H 0.0836(4) 0.0142(3) 0.0852(2) 0.048 Uiso 1 calc R .
H2B H 0.1551(4) 0.1660(3) 0.0942(2) 0.048 Uiso 1 calc R .
C4 C 0.2252(4) 0.1117(3) 0.1681(2) 0.0377(8) Uani 1 d . .
C5 C 0.3582(4) 0.0918(4) 0.1366(2) 0.0538(11) Uani 1 d . .
H5A H 0.4030(4) 0.1566(4) 0.1132(2) 0.081 Uiso 1 calc R .
H5B H 0.3196(4) 0.0060(4) 0.1092(2) 0.081 Uiso 1 calc R .
H5C H 0.4349(4) 0.1005(4) 0.1677(2) 0.081 Uiso 1 calc R .
C3 C 0.1589(4) 0.0050(3) 0.2047(2) 0.0420(9) Uani 1 d . .
H3A H 0.2443(4) 0.0028(3) 0.2277(2) 0.050 Uiso 1 calc R .
H3B H 0.1077(4) -0.0789(3) 0.1750(2) 0.050 Uiso 1 calc R .
C11 C 0.1908(2) 0.3800(2) 0.37529(10) 0.0469(10) Uani 1 d G .
H11A H 0.0903(2) 0.3160(2) 0.37041(10) 0.056 Uiso 1 calc R .
C12 C 0.2681(3) 0.4455(3) 0.43446(8) 0.0628(13) Uani 1 d G .
H12A H 0.2194(5) 0.4253(4) 0.46917(10) 0.075 Uiso 1 calc R .
C13 C 0.4183(3) 0.5412(3) 0.44176(9) 0.0737(14) Uani 1 d G .
H13A H 0.4700(5) 0.5850(4) 0.48135(10) 0.088 Uiso 1 calc R .
C14 C 0.4911(3) 0.5714(3) 0.38988(13) 0.0725(14) Uani 1 d G .
H14A H 0.5915(3) 0.6354(3) 0.3948(2) 0.087 Uiso 1 calc R .
C15 C 0.4138(3) 0.5059(3) 0.33071(10) 0.0604(12) Uani 1 d G .
H15A H 0.4625(4) 0.5261(4) 0.29600(13) 0.072 Uiso 1 calc R .
C16 C 0.2636(3) 0.4102(2) 0.32341(8) 0.0415(9) Uani 1 d G .
C21 C 0.1872(4) 0.5687(3) 0.24275(11) 0.0757(14) Uani 1 d G .
H21A H 0.1557(4) 0.5707(3) 0.28224(11) 0.091 Uiso 1 calc R .
C22 C 0.2187(4) 0.6755(2) 0.2171(2) 0.097(2) Uani 1 d G .
H22A H 0.2084(6) 0.7490(3) 0.2394(2) 0.116 Uiso 1 calc R .
C23 C 0.2657(4) 0.6725(3) 0.1581(2) 0.084(2) Uani 1 d G .
H23A H 0.2868(6) 0.7440(3) 0.1409(2) 0.101 Uiso 1 calc R .
C24 C 0.2812(4) 0.5626(3) 0.12473(11) 0.0721(14) Uani 1 d G .
H24A H 0.3126(5) 0.5606(4) 0.08524(13) 0.086 Uiso 1 calc R .
C25 C 0.2496(3) 0.4558(2) 0.15037(10) 0.0534(11) Uani 1 d G .
H25A H 0.2600(5) 0.3822(3) 0.12804(15) 0.064 Uiso 1 calc R .
C26 C 0.2026(3) 0.4588(2) 0.20938(11) 0.0444(9) Uani 1 d G .
C31 C -0.1447(3) 0.3085(2) 0.12558(8) 0.0507(10) Uani 1 d G .
H31A H -0.1620(3) 0.3139(2) 0.16699(8) 0.061 Uiso 1 calc R .
C32 C -0.1617(3) 0.3963(2) 0.09514(12) 0.0590(11) Uani 1 d G .
H32A H -0.1905(5) 0.4605(3) 0.1162(2) 0.071 Uiso 1 calc R .
C33 C -0.1359(3) 0.3882(2) 0.03324(12) 0.0598(12) Uani 1 d G .
H33A H -0.1473(5) 0.4470(3) 0.0129(2) 0.072 Uiso 1 calc R .
C34 C -0.0930(3) 0.2923(3) 0.00180(8) 0.0583(12) Uani 1 d G .
H34A H -0.0757(5) 0.2868(4) -0.03961(9) 0.070 Uiso 1 calc R .
C35 C -0.0759(3) 0.2044(2) 0.03224(10) 0.0492(10) Uani 1 d G .
H35A H -0.0472(4) 0.1403(3) 0.01120(13) 0.059 Uiso 1 calc R .
C36 C -0.1018(3) 0.2126(2) 0.09413(9) 0.0393(9) Uani 1 d G .
C41 C -0.3615(3) -0.0602(2) 0.06220(13) 0.0578(11) Uani 1 d G .
H41A H -0.3790(3) 0.0149(2) 0.07240(13) 0.069 Uiso 1 calc R .
C42 C -0.4727(2) -0.1747(3) 0.02434(13) 0.0721(14) Uani 1 d G .
H42A H -0.5646(3) -0.1763(4) 0.0092(2) 0.087 Uiso 1 calc R .
C43 C -0.4464(3) -0.2869(2) 0.00910(12) 0.0740(15) Uani 1 d G .
H43A H -0.5208(4) -0.3635(3) -0.0162(2) 0.089 Uiso 1 calc R .
C44 C -0.3090(4) -0.2846(2) 0.03171(13) 0.0695(13) Uani 1 d G .
H44A H -0.2915(5) -0.3596(2) 0.0215(2) 0.083 Uiso 1 calc R .
C45 C -0.1978(3) -0.1700(3) 0.06958(12) 0.0554(11) Uani 1 d G .
H45A H -0.1059(3) -0.1684(4) 0.0847(2) 0.066 Uiso 1 calc R .
C46 C -0.2240(2) -0.0578(2) 0.08482(10) 0.0408(9) Uani 1 d G .
C51 C -0.2355(3) -0.2142(3) 0.21424(12) 0.0566(11) Uani 1 d G .
H51A H -0.2666(3) -0.1654(3) 0.19334(12) 0.068 Uiso 1 calc R .
C52 C -0.3236(3) -0.3483(3) 0.20457(14) 0.0771(15) Uani 1 d G .
H52A H -0.4137(4) -0.3891(4) 0.1772(2) 0.092 Uiso 1 calc R .
C53 C -0.2771(4) -0.4212(2) 0.2358(2) 0.085(2) Uani 1 d G .
H53A H -0.3361(5) -0.5109(2) 0.2293(2) 0.102 Uiso 1 calc R .
C54 C -0.1425(4) -0.3601(3) 0.2767(2) 0.096(2) Uani 1 d G .
H54A H -0.1114(5) -0.4089(4) 0.2976(2) 0.115 Uiso 1 calc R .
C55 C -0.0544(3) -0.2261(3) 0.28638(14) 0.0748(14) Uani 1 d G .
H55A H 0.0357(4) -0.1852(4) 0.3137(2) 0.090 Uiso 1 calc R .
C56 C -0.1009(3) -0.1531(2) 0.25514(12) 0.0467(10) Uani 1 d G .
C61 C 0.0352(2) 0.0653(3) 0.38688(10) 0.0507(10) Uani 1 d G .
H61A H -0.0705(2) 0.0361(3) 0.37828(10) 0.061 Uiso 1 calc R .
C62 C 0.1025(3) 0.1067(3) 0.44808(9) 0.0573(11) Uani 1 d G .
H62A H 0.0418(4) 0.1052(4) 0.48042(11) 0.069 Uiso 1 calc R .
C63 C 0.2606(3) 0.1504(2) 0.46094(8) 0.0581(12) Uani 1 d G .
H63A H 0.3056(4) 0.1781(4) 0.50189(9) 0.070 Uiso 1 calc R .
C64 C 0.3514(2) 0.1527(3) 0.41261(11) 0.0575(11) Uani 1 d G .
H64A H 0.4571(2) 0.1819(4) 0.4212(2) 0.069 Uiso 1 calc R .
C65 C 0.2841(2) 0.1113(3) 0.35141(9) 0.0499(10) Uani 1 d G .
H65A H 0.3448(3) 0.1128(4) 0.31908(12) 0.060 Uiso 1 calc R .
C66 C 0.1260(2) 0.0676(2) 0.33855(7) 0.0403(9) Uani 1 d G .
C71 C -0.3369(3) 0.0584(2) 0.38241(10) 0.0478(10) Uani 1 d G .
C72 C -0.3243(3) 0.0694(2) 0.44607(11) 0.0506(10) Uani 1 d G .
H72A H -0.3631(4) -0.0054(2) 0.46138(15) 0.061 Uiso 1 calc R .
C73 C -0.2536(3) 0.1923(2) 0.48683(7) 0.0538(11) Uani 1 d G .
C74 C -0.1956(3) 0.3041(2) 0.46394(9) 0.0516(10) Uani 1 d G .
H74A H -0.1483(4) 0.3863(2) 0.49121(13) 0.062 Uiso 1 calc R .
C75 C -0.2082(3) 0.2931(2) 0.40029(10) 0.0482(10) Uani 1 d G .
C76 C -0.2789(3) 0.1703(2) 0.35952(7) 0.0423(9) Uani 1 d G .
C77 C -0.4166(6) -0.0783(4) 0.3403(2) 0.0756(14) Uani 1 d . .
H77A H -0.4179(6) -0.0727(4) 0.2978(2) 0.113 Uiso 1 calc R .
H77B H -0.5203(6) -0.1195(4) 0.3498(2) 0.113 Uiso 1 calc R .
H77C H -0.3620(6) -0.1291(4) 0.3467(2) 0.113 Uiso 1 calc R .
C78 C -0.2332(6) 0.2058(5) 0.5570(2) 0.081(2) Uani 1 d . .
H78A H -0.1824(6) 0.2968(5) 0.5780(2) 0.122 Uiso 1 calc R .
H78B H -0.1721(6) 0.1617(5) 0.5658(2) 0.122 Uiso 1 calc R .
H78C H -0.3322(6) 0.1673(5) 0.5712(2) 0.122 Uiso 1 calc R .
C79 C -0.1531(6) 0.4186(4) 0.3786(2) 0.0686(13) Uani 1 d . .
H79A H -0.1677(6) 0.3982(4) 0.3340(2) 0.103 Uiso 1 calc R .
H79B H -0.0458(6) 0.4704(4) 0.3929(2) 0.103 Uiso 1 calc R .
H79C H -0.2107(6) 0.4671(4) 0.3950(2) 0.103 Uiso 1 calc R .

loop_
_atom_type_symbol
_atom_type_description
_atom_type_scat_dispersion_real
_atom_type_scat_dispersion_imag
_atom_type_scat_source
C C 0.0033 0.0016 'International Tables Vol C Tables 4.2.6.8 and 6.1.1.4'
H H 0.0000 0.0000 'International Tables Vol C Tables 4.2.6.8 and 6.1.1.4'
P P 0.1023 0.0942 'International Tables Vol C Tables 4.2.6.8 and 6.1.1.4'
Ni Ni 0.3393 1.1124 'International Tables Vol C Tables 4.2.6.8 and 6.1.1.4'

loop_
_geom_angle_atom_site_label_1
_geom_angle_atom_site_label_2
_geom_angle_atom_site_label_3
_geom_angle
_geom_angle_site_symmetry_1
_geom_angle_site_symmetry_3
_geom_angle_publ_flag
P2 Ni P3 101.08(4) . . ?
P2 Ni P4 117.03(4) . . ?
P3 Ni P4 117.01(4) . . ?
P2 Ni P1 94.82(4) . . ?
P3 Ni P1 96.16(4) . . ?
P4 Ni P1 125.72(4) . . ?
C16 P1 C26 98.52(12) . . ?
C16 P1 C1 100.44(14) . . ?
C26 P1 C1 101.16(14) . . ?
C16 P1 Ni 121.01(8) . . ?
C26 P1 Ni 125.24(10) . . ?
C1 P1 Ni 106.41(12) . . ?
C36 P2 C46 98.12(11) . . ?
C36 P2 C2 102.61(13) . . ?
C46 P2 C2 102.28(14) . . ?
C36 P2 Ni 116.74(8) . . ?
C46 P2 Ni 126.30(9) . . ?
C2 P2 Ni 107.75(11) . . ?
C56 P3 C66 99.56(12) . . ?
C56 P3 C3 99.46(15) . . ?
C66 P3 C3 105.48(14) . . ?
C56 P3 Ni 123.66(10) . . ?
C66 P3 Ni 118.56(9) . . ?
C3 P3 Ni 107.41(12) . . ?
C76 P4 Ni 120.95(9) . . ?
C4 C1 P1 117.9(2) . . ?
C4 C2 P2 117.9(2) . . ?
C3 C4 C5 106.7(3) . . ?
C3 C4 C1 111.4(3) . . ?
C5 C4 C1 107.1(3) . . ?
C3 C4 C2 112.2(3) . . ?
C5 C4 C2 106.5(3) . . ?
C1 C4 C2 112.6(3) . . ?
C4 C3 P3 117.2(2) . . ?
C12 C11 C16 120.0 . . ?
C13 C12 C11 120.0 . . ?
C12 C13 C14 120.0 . . ?
C15 C14 C13 120.0 . . ?
C14 C15 C16 120.0 . . ?
C15 C16 C11 120.0 . . ?
C15 C16 P1 121.60(13) . . ?
C11 C16 P1 118.39(13) . . ?
C22 C21 C26 120.0 . . ?
C23 C22 C21 120.0 . . ?
C22 C23 C24 120.0 . . ?
C25 C24 C23 120.0 . . ?
C24 C25 C26 120.0 . . ?
C25 C26 C21 120.0 . . ?
C25 C26 P1 121.88(15) . . ?
C21 C26 P1 118.12(15) . . ?
C32 C31 C36 120.0 . . ?
C33 C32 C31 120.0 . . ?
C32 C33 C34 120.0 . . ?
C33 C34 C35 120.0 . . ?
C36 C35 C34 120.0 . . ?
C35 C36 C31 120.0 . . ?
C35 C36 P2 121.56(13) . . ?
C31 C36 P2 118.44(13) . . ?
C42 C41 C46 120.0 . . ?
C41 C42 C43 120.0 . . ?
C44 C43 C42 120.0 . . ?
C43 C44 C45 120.0 . . ?
C46 C45 C44 120.0 . . ?
C45 C46 C41 120.0 . . ?
C45 C46 P2 122.01(15) . . ?
C41 C46 P2 117.98(15) . . ?
C52 C51 C56 120.0 . . ?
C51 C52 C53 120.0 . . ?
C54 C53 C52 120.0 . . ?
C53 C54 C55 120.0 . . ?
C56 C55 C54 120.0 . . ?
C55 C56 C51 120.0 . . ?
C55 C56 P3 121.8(2) . . ?
C51 C56 P3 117.9(2) . . ?
C62 C61 C66 120.0 . . ?
C63 C62 C61 120.0 . . ?
C62 C63 C64 120.0 . . ?
C63 C64 C65 120.0 . . ?
C66 C65 C64 120.0 . . ?
C65 C66 C61 120.0 . . ?
C65 C66 P3 125.42(13) . . ?
C61 C66 P3 114.40(13) . . ?
C72 C71 C76 120.0 . . ?
C72 C71 C77 117.6(2) . . ?
C76 C71 C77 122.4(2) . . ?
C71 C72 C73 120.0 . . ?
C72 C73 C74 120.0 . . ?
C72 C73 C78 120.6(2) . . ?
C74 C73 C78 119.3(2) . . ?
C75 C74 C73 120.0 . . ?
C74 C75 C76 120.0 . . ?
C74 C75 C79 117.4(2) . . ?
C76 C75 C79 122.5(2) . . ?
C75 C76 C71 120.0 . . ?
C75 C76 P4 118.45(14) . . ?
C71 C76 P4 120.76(14) . . ?

loop_
_geom_bond_atom_site_label_1
_geom_bond_atom_site_label_2
_geom_bond_distance
_geom_bond_site_symmetry_2
_geom_bond_publ_flag
Ni P2 2.1361(9) . ?
Ni P3 2.1447(11) . ?
Ni P4 2.1448(12) . ?
Ni P1 2.1681(11) . ?
P1 C16 1.839(2) . ?
P1 C26 1.867(2) . ?
P1 C1 1.873(4) . ?
P2 C36 1.848(2) . ?
P2 C46 1.864(2) . ?
P2 C2 1.870(4) . ?
P3 C56 1.846(2) . ?
P3 C66 1.850(2) . ?
P3 C3 1.866(3) . ?
P4 C76 1.857(2) . ?
C1 C4 1.543(5) . ?
C2 C4 1.554(5) . ?
C4 C3 1.543(5) . ?
C4 C5 1.538(5) . ?
C11 C12 1.39 . ?
C11 C16 1.39 . ?
C12 C13 1.39 . ?
C13 C14 1.39 . ?
C14 C15 1.39 . ?
C15 C16 1.39 . ?
C21 C22 1.39 . ?
C21 C26 1.39 . ?
C22 C23 1.39 . ?
C23 C24 1.39 . ?
C24 C25 1.39 . ?
C25 C26 1.39 . ?
C31 C32 1.39 . ?
C31 C36 1.39 . ?
C32 C33 1.39 . ?
C33 C34 1.39 . ?
C34 C35 1.39 . ?
C35 C36 1.39 . ?
C41 C42 1.39 . ?
C41 C46 1.39 . ?
C42 C43 1.39 . ?
C43 C44 1.39 . ?
C44 C45 1.39 . ?
C45 C46 1.39 . ?
C51 C52 1.39 . ?
C51 C56 1.39 . ?
C52 C53 1.39 . ?
C53 C54 1.39 . ?
C54 C55 1.39 . ?
C55 C56 1.39 . ?
C61 C62 1.39 . ?
C61 C66 1.39 . ?
C62 C63 1.39 . ?
C63 C64 1.39 . ?
C64 C65 1.39 . ?
C65 C66 1.39 . ?
C71 C72 1.39 . ?
C71 C76 1.39 . ?
C71 C77 1.518(5) . ?
C72 C73 1.39 . ?
C73 C74 1.39 . ?
C73 C78 1.534(4) . ?
C74 C75 1.39 . ?
C75 C76 1.39 . ?
C75 C79 1.512(4) . ?
